data_4349368
loop_
_publ_author_name
'Chuang, Wan-Jung'
'Hsu, Sung-Po'
'Chand, Kuldeep'
'Yu, Fu-Lun'
'Tsai, Cheng-Long'
'Tseng, Yu-Hsuan'
'Lu, Yuh-Hsiu'
'Kuo, Jen-Yu'
'Carey, James R.'
'Chen, Hsuan-Ying'
'Chen, Hsing-Yin'
'Chiang, Michael Y.'
'Hsu, Sodio C. N.'

_publ_section_title
;
 Reactivity Study of Unsymmetrical \b-Diketiminato Copper(I) Complexes:
 Effect of the Chelating Ring.
;
_journal_issue 5
_journal_name_full 'Inorganic chemistry'
_journal_page_first 2722
_journal_page_last 2735
_journal_paper_doi 10.1021/acs.inorgchem.6b02876
_journal_volume 56
_journal_year 2017
_chemical_formula_moiety 'C32 H39 Cu N4'
_chemical_formula_sum 'C32 H39 Cu N4'
_chemical_formula_weight 543.21
_chemical_name_common CuL1(CNAr)
_space_group_IT_number 2
_space_group_name_Hall '-P 1'
_space_group_name_H-M_alt 'P -1'
_symmetry_cell_setting triclinic
_symmetry_space_group_name_H-M 'P -1'
_atom_sites_solution_hydrogens geom
_atom_sites_solution_primary direct
_atom_sites_solution_secondary difmap
_audit_creation_method SHELXL-97
_cell_angle_alpha 96.328(7)
_cell_angle_beta 103.920(6)
_cell_angle_gamma 98.454(6)
_cell_formula_units_Z 2
_cell_length_a 8.929(4)
_cell_length_b 11.703(5)
_cell_length_c 14.735(6)
_cell_measurement_reflns_used 4947
_cell_measurement_temperature 200(2)
_cell_measurement_theta_max 25.05
_cell_measurement_theta_min 1.78
_cell_volume 1461.2(11)
_computing_molecular_graphics 'Ortep-3 for Windows (Farrugia, 1997)'
_computing_publication_material 'WinGX publication routines (Farrugia, 1999)'
_computing_structure_refinement 'SHELXL-97 (Sheldrick, 1997)'
_computing_structure_solution 'SIR92 (Giacovazzo et al, 1993)'
_diffrn_ambient_temperature 200(2)
_diffrn_measured_fraction_theta_full 0.954
_diffrn_measured_fraction_theta_max 0.954
_diffrn_measurement_device_type 'Bruker APEX2'
_diffrn_radiation_monochromator graphite
_diffrn_radiation_source 'fine-focus sealed tube'
_diffrn_radiation_type MoK\a
_diffrn_radiation_wavelength 0.71073
_diffrn_reflns_av_R_equivalents 0.0291
_diffrn_reflns_av_sigmaI/netI 0.0476
_diffrn_reflns_limit_h_max 10
_diffrn_reflns_limit_h_min -10
_diffrn_reflns_limit_k_max 13
_diffrn_reflns_limit_k_min -13
_diffrn_reflns_limit_l_max 14
_diffrn_reflns_limit_l_min -17
_diffrn_reflns_number 11271
_diffrn_reflns_theta_full 25.05
_diffrn_reflns_theta_max 25.05
_diffrn_reflns_theta_min 1.78
_exptl_absorpt_coefficient_mu 0.773
_exptl_absorpt_correction_T_max 0.9198
_exptl_absorpt_correction_T_min 0.7473
_exptl_absorpt_correction_type multi-scan
_exptl_crystal_colour 'pale yellow'
_exptl_crystal_density_diffrn 1.235
_exptl_crystal_density_method 'not measured'
_exptl_crystal_description prism
_exptl_crystal_F_000 576
_exptl_crystal_size_max 0.40
_exptl_crystal_size_mid 0.24
_exptl_crystal_size_min 0.11
_refine_diff_density_max 0.484
_refine_diff_density_min -0.377
_refine_diff_density_rms 0.064
_refine_ls_extinction_method none
_refine_ls_goodness_of_fit_ref 1.034
_refine_ls_hydrogen_treatment constr
_refine_ls_matrix_type full
_refine_ls_number_parameters 334
_refine_ls_number_reflns 4947
_refine_ls_number_restraints 0
_refine_ls_restrained_S_all 1.034
_refine_ls_R_factor_all 0.0661
_refine_ls_R_factor_gt 0.0469
_refine_ls_shift/su_max 0.001
_refine_ls_shift/su_mean 0.000
_refine_ls_structure_factor_coef Fsqd
_refine_ls_weighting_details 'calc w=1/[\s^2^(Fo^2^)+(0.0680P)^2^+1.1476P] where P=(Fo^2^+2Fc^2^)/3'
_refine_ls_weighting_scheme calc
_refine_ls_wR_factor_gt 0.1219
_refine_ls_wR_factor_ref 0.1350
_reflns_number_gt 3859
_reflns_number_total 4947
_reflns_threshold_expression >2sigma(I)
_cod_data_source_file ic6b02876_si_003.cif
_cod_data_source_block CuL1(CNAr)
_cod_original_cell_volume 1461.3(10)
_cod_database_code 4349368

loop_
_symmetry_equiv_pos_as_xyz
'x, y, z'
'-x, -y, -z'

loop_
_atom_site_label
_atom_site_type_symbol
_atom_site_fract_x
_atom_site_fract_y
_atom_site_fract_z
_atom_site_U_iso_or_equiv
_atom_site_adp_type
_atom_site_occupancy
_atom_site_symmetry_multiplicity
_atom_site_calc_flag
_atom_site_refinement_flags
C1 C 0.1633(3) 0.2796(3) 0.7875(2) 0.0322(7) Uani 1 1 d .
C2 C 0.0717(4) 0.3261(3) 0.7145(3) 0.0359(8) Uani 1 1 d .
C3 C 0.0944(4) 0.3124(3) 0.6156(3) 0.0463(9) Uani 1 1 d .
H3 H 0.1773 0.2637 0.6151 0.056 Uiso 1 1 calc R
C4 C -0.0509(6) 0.2508(5) 0.5425(4) 0.0891(17) Uani 1 1 d .
H4A H -0.0299 0.2439 0.4800 0.134 Uiso 1 1 calc R
H4B H -0.1355 0.2955 0.5424 0.134 Uiso 1 1 calc R
H4C H -0.0823 0.1726 0.5573 0.134 Uiso 1 1 calc R
C5 C 0.1515(7) 0.4289(5) 0.5883(4) 0.0974(19) Uani 1 1 d .
H5A H 0.2473 0.4686 0.6357 0.146 Uiso 1 1 calc R
H5B H 0.0703 0.4774 0.5851 0.146 Uiso 1 1 calc R
H5C H 0.1737 0.4159 0.5264 0.146 Uiso 1 1 calc R
C6 C -0.0419(4) 0.3865(3) 0.7348(3) 0.0417(9) Uani 1 1 d .
H6 H -0.1058 0.4178 0.6858 0.050 Uiso 1 1 calc R
C7 C -0.0638(4) 0.4019(3) 0.8237(3) 0.0459(9) Uani 1 1 d .
H7 H -0.1410 0.4446 0.8362 0.055 Uiso 1 1 calc R
C8 C 0.0263(4) 0.3555(3) 0.8949(3) 0.0439(9) Uani 1 1 d .
H8 H 0.0101 0.3662 0.9564 0.053 Uiso 1 1 calc R
C9 C 0.1407(4) 0.2931(3) 0.8786(3) 0.0364(8) Uani 1 1 d .
C10 C 0.2338(4) 0.2390(3) 0.9573(3) 0.0457(9) Uani 1 1 d .
H10 H 0.3252 0.2156 0.9366 0.055 Uiso 1 1 calc R
C11 C 0.2988(6) 0.3242(4) 1.0488(3) 0.0735(13) Uani 1 1 d .
H11A H 0.3586 0.2855 1.0973 0.110 Uiso 1 1 calc R
H11B H 0.2120 0.3505 1.0702 0.110 Uiso 1 1 calc R
H11C H 0.3677 0.3918 1.0380 0.110 Uiso 1 1 calc R
C12 C 0.1353(6) 0.1287(4) 0.9721(4) 0.0755(14) Uani 1 1 d .
H12A H 0.1972 0.0940 1.0226 0.113 Uiso 1 1 calc R
H12B H 0.1030 0.0728 0.9133 0.113 Uiso 1 1 calc R
H12C H 0.0420 0.1483 0.9897 0.113 Uiso 1 1 calc R
C13 C 0.4708(4) 0.3902(3) 0.8170(3) 0.0518(10) Uani 1 1 d .
H13A H 0.3771 0.4239 0.8183 0.078 Uiso 1 1 calc R
H13B H 0.5227 0.4254 0.7726 0.078 Uiso 1 1 calc R
H13C H 0.5431 0.4058 0.8804 0.078 Uiso 1 1 calc R
C14 C 0.4241(3) 0.2596(3) 0.7855(2) 0.0336(7) Uani 1 1 d .
C15 C 0.5449(4) 0.1980(3) 0.7802(2) 0.0361(8) Uani 1 1 d .
H15 H 0.6449 0.2450 0.7885 0.043 Uiso 1 1 calc R
C16 C 0.5408(4) 0.0770(3) 0.7643(2) 0.0343(7) Uani 1 1 d .
C17 C 0.6992(4) 0.0405(3) 0.7731(3) 0.0544(10) Uani 1 1 d .
H17A H 0.6851 -0.0449 0.7614 0.082 Uiso 1 1 calc R
H17B H 0.7667 0.0697 0.8369 0.082 Uiso 1 1 calc R
H17C H 0.7481 0.0733 0.7265 0.082 Uiso 1 1 calc R
C18 C 0.4119(4) -0.1252(3) 0.7305(3) 0.0414(8) Uani 1 1 d .
H18A H 0.5193 -0.1374 0.7305 0.050 Uiso 1 1 calc R
H18B H 0.3409 -0.1627 0.6685 0.050 Uiso 1 1 calc R
C19 C 0.3621(4) -0.1828(3) 0.8075(2) 0.0359(8) Uani 1 1 d .
C20 C 0.3715(5) -0.1247(3) 0.8943(3) 0.0488(9) Uani 1 1 d .
H20 H 0.4076 -0.0426 0.9082 0.059 Uiso 1 1 calc R
C21 C 0.3284(6) -0.1850(4) 0.9621(3) 0.0647(12) Uani 1 1 d .
H21 H 0.3359 -0.1454 1.0234 0.078 Uiso 1 1 calc R
C22 C 0.2747(5) -0.3027(4) 0.9393(3) 0.0608(12) Uani 1 1 d .
H22 H 0.2442 -0.3469 0.9843 0.073 Uiso 1 1 calc R
C23 C 0.2660(4) -0.3556(3) 0.8502(3) 0.0552(11) Uani 1 1 d .
H23 H 0.2274 -0.4373 0.8345 0.066 Uiso 1 1 calc R
C24 C 0.0175(4) -0.0492(3) 0.6780(3) 0.0369(8) Uani 1 1 d .
C25 C -0.2381(4) -0.1929(3) 0.6081(2) 0.0339(7) Uani 1 1 d .
C26 C -0.2616(4) -0.2900(3) 0.6529(3) 0.0457(9) Uani 1 1 d .
C27 C -0.1363(6) -0.3069(4) 0.7360(3) 0.0756(14) Uani 1 1 d .
H27A H -0.0464 -0.2430 0.7483 0.113 Uiso 1 1 calc R
H27B H -0.1029 -0.3816 0.7221 0.113 Uiso 1 1 calc R
H27C H -0.1777 -0.3073 0.7918 0.113 Uiso 1 1 calc R
C28 C -0.4029(6) -0.3662(4) 0.6176(4) 0.0673(13) Uani 1 1 d .
H28 H -0.4251 -0.4324 0.6473 0.081 Uiso 1 1 calc R
C29 C -0.5110(5) -0.3472(4) 0.5403(4) 0.0725(14) Uani 1 1 d .
H29 H -0.6068 -0.4013 0.5165 0.087 Uiso 1 1 calc R
C30 C -0.4843(5) -0.2528(4) 0.4967(3) 0.0627(12) Uani 1 1 d .
H30 H -0.5612 -0.2421 0.4428 0.075 Uiso 1 1 calc R
C31 C -0.3470(4) -0.1720(3) 0.5298(3) 0.0442(9) Uani 1 1 d .
C32 C -0.3155(5) -0.0656(4) 0.4853(3) 0.0656(12) Uani 1 1 d .
H32A H -0.4044 -0.0651 0.4314 0.098 Uiso 1 1 calc R
H32B H -0.2202 -0.0662 0.4635 0.098 Uiso 1 1 calc R
H32C H -0.3010 0.0043 0.5319 0.098 Uiso 1 1 calc R
N1 N 0.2748(3) 0.2104(2) 0.76817(19) 0.0313(6) Uani 1 1 d .
N2 N 0.4095(3) -0.0001(2) 0.74207(18) 0.0331(6) Uani 1 1 d .
N3 N 0.3086(3) -0.2991(2) 0.7840(2) 0.0467(8) Uani 1 1 d .
N4 N -0.0998(3) -0.1132(2) 0.6440(2) 0.0354(6) Uani 1 1 d .
Cu1 Cu 0.20597(4) 0.04550(3) 0.72613(3) 0.03478(16) Uani 1 1 d .

loop_
_atom_site_aniso_label
_atom_site_aniso_U_11
_atom_site_aniso_U_22
_atom_site_aniso_U_33
_atom_site_aniso_U_23
_atom_site_aniso_U_13
_atom_site_aniso_U_12
C1 0.0255(15) 0.0201(16) 0.048(2) -0.0021(14) 0.0107(15) -0.0006(12)
C2 0.0305(16) 0.0269(18) 0.049(2) 0.0029(16) 0.0100(16) 0.0037(13)
C3 0.044(2) 0.047(2) 0.051(2) 0.0080(19) 0.0105(18) 0.0187(17)
C4 0.076(3) 0.107(4) 0.065(3) -0.018(3) 0.014(3) -0.014(3)
C5 0.134(5) 0.086(4) 0.068(4) 0.015(3) 0.044(3) -0.023(3)
C6 0.0321(17) 0.0329(19) 0.062(3) 0.0089(17) 0.0121(17) 0.0093(14)
C7 0.0331(18) 0.032(2) 0.076(3) 0.0045(19) 0.0227(19) 0.0075(15)
C8 0.0393(19) 0.037(2) 0.057(2) 0.0016(18) 0.0217(18) 0.0026(16)
C9 0.0305(16) 0.0273(18) 0.049(2) -0.0027(15) 0.0131(16) 0.0007(13)
C10 0.044(2) 0.047(2) 0.045(2) 0.0014(18) 0.0116(17) 0.0096(17)
C11 0.072(3) 0.082(3) 0.054(3) -0.012(3) -0.001(2) 0.018(3)
C12 0.084(3) 0.064(3) 0.074(3) 0.032(3) 0.008(3) 0.006(2)
C13 0.0309(18) 0.032(2) 0.087(3) -0.005(2) 0.0155(19) -0.0035(15)
C14 0.0280(16) 0.0308(18) 0.039(2) -0.0008(15) 0.0073(14) 0.0026(13)
C15 0.0266(16) 0.039(2) 0.039(2) -0.0025(16) 0.0056(15) 0.0052(14)
C16 0.0338(17) 0.041(2) 0.0294(18) 0.0015(15) 0.0078(14) 0.0151(15)
C17 0.041(2) 0.057(3) 0.064(3) -0.004(2) 0.0100(19) 0.0200(18)
C18 0.054(2) 0.0332(19) 0.039(2) 0.0001(16) 0.0129(17) 0.0167(16)
C19 0.0304(17) 0.036(2) 0.042(2) 0.0052(16) 0.0062(15) 0.0143(14)
C20 0.071(3) 0.033(2) 0.040(2) 0.0017(17) 0.0140(19) 0.0067(18)
C21 0.087(3) 0.063(3) 0.048(3) 0.011(2) 0.022(2) 0.017(2)
C22 0.061(3) 0.057(3) 0.078(3) 0.028(3) 0.031(2) 0.016(2)
C23 0.045(2) 0.036(2) 0.088(3) 0.013(2) 0.020(2) 0.0069(17)
C24 0.0363(19) 0.0280(18) 0.049(2) 0.0028(16) 0.0136(17) 0.0120(15)
C25 0.0348(17) 0.0293(18) 0.0352(19) -0.0057(15) 0.0119(15) 0.0017(14)
C26 0.057(2) 0.031(2) 0.055(2) 0.0037(17) 0.028(2) 0.0113(17)
C27 0.102(4) 0.064(3) 0.073(3) 0.030(3) 0.027(3) 0.035(3)
C28 0.077(3) 0.036(2) 0.097(4) 0.003(2) 0.048(3) -0.004(2)
C29 0.049(3) 0.058(3) 0.096(4) -0.026(3) 0.023(3) -0.016(2)
C30 0.041(2) 0.073(3) 0.059(3) -0.014(2) 0.002(2) 0.001(2)
C31 0.0398(19) 0.052(2) 0.038(2) -0.0030(18) 0.0098(16) 0.0043(17)
C32 0.070(3) 0.079(3) 0.050(3) 0.024(2) 0.012(2) 0.018(2)
N1 0.0239(13) 0.0268(14) 0.0428(17) 0.0024(12) 0.0090(12) 0.0054(11)
N2 0.0427(15) 0.0267(15) 0.0319(16) 0.0035(12) 0.0111(13) 0.0115(12)
N3 0.0451(17) 0.0279(17) 0.064(2) -0.0009(15) 0.0114(16) 0.0066(13)
N4 0.0314(15) 0.0321(16) 0.0400(17) -0.0034(13) 0.0095(13) 0.0031(12)
Cu1 0.0321(2) 0.0271(2) 0.0423(3) 0.00068(18) 0.00771(18) 0.00296(16)

loop_
_atom_type_symbol
_atom_type_description
_atom_type_scat_dispersion_real
_atom_type_scat_dispersion_imag
_atom_type_scat_source
C C 0.0033 0.0016 'International Tables Vol C Tables 4.2.6.8 and 6.1.1.4'
H H 0.0000 0.0000 'International Tables Vol C Tables 4.2.6.8 and 6.1.1.4'
N N 0.0061 0.0033 'International Tables Vol C Tables 4.2.6.8 and 6.1.1.4'
Cu Cu 0.3201 1.2651 'International Tables Vol C Tables 4.2.6.8 and 6.1.1.4'

loop_
_geom_angle_atom_site_label_1
_geom_angle_atom_site_label_2
_geom_angle_atom_site_label_3
_geom_angle
C2 C1 C9 120.9(3)
C2 C1 N1 120.1(3)
C9 C1 N1 118.9(3)
C6 C2 C1 118.3(3)
C6 C2 C3 120.0(3)
C1 C2 C3 121.7(3)
C4 C3 C5 109.6(4)
C4 C3 C2 112.8(3)
C5 C3 C2 111.9(3)
C4 C3 H3 107.5
C5 C3 H3 107.5
C2 C3 H3 107.5
C3 C4 H4A 109.5
C3 C4 H4B 109.5
H4A C4 H4B 109.5
C3 C4 H4C 109.5
H4A C4 H4C 109.5
H4B C4 H4C 109.5
C3 C5 H5A 109.5
C3 C5 H5B 109.5
H5A C5 H5B 109.5
C3 C5 H5C 109.5
H5A C5 H5C 109.5
H5B C5 H5C 109.5
C7 C6 C2 121.5(3)
C7 C6 H6 119.3
C2 C6 H6 119.3
C6 C7 C8 119.8(3)
C6 C7 H7 120.1
C8 C7 H7 120.1
C7 C8 C9 121.3(3)
C7 C8 H8 119.3
C9 C8 H8 119.3
C8 C9 C1 118.1(3)
C8 C9 C10 120.2(3)
C1 C9 C10 121.7(3)
C9 C10 C12 110.2(3)
C9 C10 C11 112.6(3)
C12 C10 C11 111.4(4)
C9 C10 H10 107.5
C12 C10 H10 107.5
C11 C10 H10 107.5
C10 C11 H11A 109.5
C10 C11 H11B 109.5
H11A C11 H11B 109.5
C10 C11 H11C 109.5
H11A C11 H11C 109.5
H11B C11 H11C 109.5
C10 C12 H12A 109.5
C10 C12 H12B 109.5
H12A C12 H12B 109.5
C10 C12 H12C 109.5
H12A C12 H12C 109.5
H12B C12 H12C 109.5
C14 C13 H13A 109.5
C14 C13 H13B 109.5
H13A C13 H13B 109.5
C14 C13 H13C 109.5
H13A C13 H13C 109.5
H13B C13 H13C 109.5
N1 C14 C15 124.1(3)
N1 C14 C13 119.1(3)
C15 C14 C13 116.7(3)
C14 C15 C16 129.7(3)
C14 C15 H15 115.2
C16 C15 H15 115.2
N2 C16 C15 122.9(3)
N2 C16 C17 121.9(3)
C15 C16 C17 115.2(3)
C16 C17 H17A 109.5
C16 C17 H17B 109.5
H17A C17 H17B 109.5
C16 C17 H17C 109.5
H17A C17 H17C 109.5
H17B C17 H17C 109.5
N2 C18 C19 112.4(3)
N2 C18 H18A 109.1
C19 C18 H18A 109.1
N2 C18 H18B 109.1
C19 C18 H18B 109.1
H18A C18 H18B 107.9
N3 C19 C20 122.1(3)
N3 C19 C18 114.3(3)
C20 C19 C18 123.6(3)
C19 C20 C21 119.9(4)
C19 C20 H20 120.0
C21 C20 H20 120.0
C22 C21 C20 118.6(4)
C22 C21 H21 120.7
C20 C21 H21 120.7
C21 C22 C23 118.5(4)
C21 C22 H22 120.7
C23 C22 H22 120.7
N3 C23 C22 123.8(4)
N3 C23 H23 118.1
C22 C23 H23 118.1
N4 C24 Cu1 176.4(3)
N4 C25 C26 118.1(3)
N4 C25 C31 118.7(3)
C26 C25 C31 123.2(3)
C28 C26 C25 116.9(4)
C28 C26 C27 123.5(4)
C25 C26 C27 119.6(3)
C26 C27 H27A 109.5
C26 C27 H27B 109.5
H27A C27 H27B 109.5
C26 C27 H27C 109.5
H27A C27 H27C 109.5
H27B C27 H27C 109.5
C29 C28 C26 120.6(4)
C29 C28 H28 119.7
C26 C28 H28 119.7
C30 C29 C28 121.4(4)
C30 C29 H29 119.3
C28 C29 H29 119.3
C29 C30 C31 120.9(4)
C29 C30 H30 119.6
C31 C30 H30 119.6
C30 C31 C25 117.0(4)
C30 C31 C32 122.4(4)
C25 C31 C32 120.6(3)
C31 C32 H32A 109.5
C31 C32 H32B 109.5
H32A C32 H32B 109.5
C31 C32 H32C 109.5
H32A C32 H32C 109.5
H32B C32 H32C 109.5
C14 N1 C1 119.5(3)
C14 N1 Cu1 121.5(2)
C1 N1 Cu1 118.87(19)
C16 N2 C18 120.9(3)
C16 N2 Cu1 122.3(2)
C18 N2 Cu1 116.8(2)
C23 N3 C19 117.1(3)
C24 N4 C25 176.6(3)
C24 Cu1 N1 134.93(12)
C24 Cu1 N2 126.41(13)
N1 Cu1 N2 98.55(11)

loop_
_geom_bond_atom_site_label_1
_geom_bond_atom_site_label_2
_geom_bond_distance
C1 C2 1.399(5)
C1 C9 1.401(5)
C1 N1 1.432(4)
C2 C6 1.389(4)
C2 C3 1.513(5)
C3 C4 1.498(6)
C3 C5 1.514(6)
C3 H3 1.0000
C4 H4A 0.9800
C4 H4B 0.9800
C4 H4C 0.9800
C5 H5A 0.9800
C5 H5B 0.9800
C5 H5C 0.9800
C6 C7 1.367(5)
C6 H6 0.9500
C7 C8 1.375(5)
C7 H7 0.9500
C8 C9 1.390(5)
C8 H8 0.9500
C9 C10 1.513(5)
C10 C12 1.519(5)
C10 C11 1.519(6)
C10 H10 1.0000
C11 H11A 0.9800
C11 H11B 0.9800
C11 H11C 0.9800
C12 H12A 0.9800
C12 H12B 0.9800
C12 H12C 0.9800
C13 C14 1.512(5)
C13 H13A 0.9800
C13 H13B 0.9800
C13 H13C 0.9800
C14 N1 1.324(4)
C14 C15 1.395(4)
C15 C16 1.403(5)
C15 H15 0.9500
C16 N2 1.317(4)
C16 C17 1.516(4)
C17 H17A 0.9800
C17 H17B 0.9800
C17 H17C 0.9800
C18 N2 1.459(4)
C18 C19 1.505(5)
C18 H18A 0.9900
C18 H18B 0.9900
C19 N3 1.351(4)
C19 C20 1.357(5)
C20 C21 1.381(5)
C20 H20 0.9500
C21 C22 1.367(6)
C21 H21 0.9500
C22 C23 1.368(6)
C22 H22 0.9500
C23 N3 1.334(5)
C23 H23 0.9500
C24 N4 1.159(4)
C24 Cu1 1.808(4)
C25 N4 1.383(4)
C25 C26 1.390(5)
C25 C31 1.390(5)
C26 C28 1.381(6)
C26 C27 1.499(6)
C27 H27A 0.9800
C27 H27B 0.9800
C27 H27C 0.9800
C28 C29 1.367(7)
C28 H28 0.9500
C29 C30 1.358(7)
C29 H29 0.9500
C30 C31 1.380(5)
C30 H30 0.9500
C31 C32 1.491(5)
C32 H32A 0.9800
C32 H32B 0.9800
C32 H32C 0.9800
N1 Cu1 1.921(3)
N2 Cu1 1.937(3)
